data_4326184
loop_
_publ_author_name
'Thomas Z\"oller'
'Ljuba Iovkova-Berends'
'Thorsten Berends'
'Christina Dietz'
'Gerrit Bradtm\"oller'
'Klaus Jurkschat'

_publ_contact_author 'Christina Dietz'
_publ_contact_author_email christina.dietz@tu-dortmund.de
_publ_section_title
;
 Intramolecular N\\rightarrowSn Coordination in Tin(II) and Tin(IV)
 Compounds Based on Enantiopure Ephedrine Derivatives
;
_journal_name_full 'Inorganic Chemistry'
_journal_page_first 8645
_journal_page_last 8653
_journal_paper_doi 10.1021/ic201203u
_journal_volume 50
_journal_year 2011
_chemical_absolute_configuration ad
_chemical_formula_moiety 'C22 H33 N2 O2, Br'
_chemical_formula_sum 'C22 H33 Br N2 O2'
_chemical_formula_weight 437.41
_chemical_name_common
;
(3R,4S,5R,9S,10R)-1,1-dibromido-3,10-diphenyl-4,5,8,9-tetramethyl-
(5,8-diaza-2,11-dioxa-1-stanna(II)tricyclo[3.2.3.0^1,5^.0^1,8^]undecane)
;
_space_group_IT_number 4
_symmetry_cell_setting monoclinic
_symmetry_space_group_name_Hall 'P 2yb'
_symmetry_space_group_name_H-M 'P 1 21 1'
_cell_angle_alpha 90.00
_cell_angle_beta 98.715(8)
_cell_angle_gamma 90.00
_cell_formula_units_Z 2
_cell_length_a 7.6385(5)
_cell_length_b 10.3591(10)
_cell_length_c 14.0457(14)
_cell_measurement_reflns_used 5323
_cell_measurement_temperature 173(2)
_cell_measurement_theta_max 25.49
_cell_measurement_theta_min 2.45
_cell_volume 1098.58(17)
_diffrn_measured_fraction_theta_full 0.984
_diffrn_measured_fraction_theta_max 0.984
_diffrn_measurement_device 'Xcalibur2 CCD Diffractometer'
_diffrn_radiation_type MoK\a
_diffrn_reflns_theta_full 25.49
_exptl_crystal_colour colourless
_exptl_crystal_density_diffrn 1.322
_refine_diff_density_max 0.316
_refine_diff_density_min -0.221
_refine_diff_density_rms 0.050
_refine_ls_abs_structure_details 'Flack H D (1983), Acta Cryst. A39, 876-881'
_refine_ls_abs_structure_Flack -0.004(7)
_refine_ls_goodness_of_fit_ref 0.689
_refine_ls_number_parameters 253
_refine_ls_number_reflns 3733
_refine_ls_number_restraints 1
_refine_ls_restrained_S_all 0.689
_refine_ls_R_factor_all 0.0727
_refine_ls_R_factor_gt 0.0358
_refine_ls_shift/su_max 0.001
_refine_ls_shift/su_mean 0.000
_refine_ls_wR_factor_gt 0.0440
_refine_ls_wR_factor_ref 0.0469
_cod_data_source_file ic201203u_si_001_2.cif
_cod_data_source_block compound1a
_cod_database_code 4326184

loop_
_symmetry_equiv_pos_as_xyz
'x, y, z'
'-x, y+1/2, -z'

loop_
_atom_site_label
_atom_site_type_symbol
_atom_site_fract_x
_atom_site_fract_y
_atom_site_fract_z
_atom_site_U_iso_or_equiv
_atom_site_adp_type
_atom_site_occupancy
_atom_site_symmetry_multiplicity
_atom_site_calc_flag
_atom_site_refinement_flags
Br1 Br 0.68793(5) 0.40341(5) 0.53513(3) 0.03751(13) Uani 1 1 d .
C12 C 0.7102(5) 0.0737(4) 0.6232(3) 0.0310(12) Uani 1 1 d .
H12A H 0.6235 0.1106 0.5718 0.037 Uiso 1 1 calc R
C22 C 0.4576(6) 0.0445(4) 0.7153(3) 0.0335(13) Uani 1 1 d .
H22A H 0.3867 0.0226 0.6578 0.040 Uiso 1 1 calc R
C13 C 0.7522(5) -0.0643(4) 0.5952(3) 0.0252(14) Uani 1 1 d .
H13A H 0.6587 -0.1191 0.6141 0.030 Uiso 1 1 calc R
C27 C 0.9263(4) -0.1149(6) 0.6499(2) 0.0333(12) Uani 1 1 d .
H27A H 0.9458 -0.2015 0.6295 0.050 Uiso 1 1 calc R
H27B H 0.9209 -0.1145 0.7177 0.050 Uiso 1 1 calc R
H27C H 1.0219 -0.0607 0.6369 0.050 Uiso 1 1 calc R
C23 C 0.3853(6) 0.0454(4) 0.7995(4) 0.0407(14) Uani 1 1 d .
H23A H 0.2656 0.0270 0.7976 0.049 Uiso 1 1 calc R
C21 C 0.6334(6) 0.0757(4) 0.7148(4) 0.0300(13) Uani 1 1 d .
C24 C 0.4884(6) 0.0735(5) 0.8868(3) 0.0442(14) Uani 1 1 d .
H24A H 0.4403 0.0712 0.9437 0.053 Uiso 1 1 calc R
C25 C 0.6626(7) 0.1046(6) 0.8875(4) 0.057(2) Uani 1 1 d .
H25A H 0.7333 0.1241 0.9456 0.068 Uiso 1 1 calc R
C26 C 0.7357(6) 0.1075(5) 0.8020(3) 0.0448(16) Uani 1 1 d .
H26A H 0.8537 0.1308 0.8036 0.054 Uiso 1 1 calc R
N14 N 0.7412(4) -0.0789(5) 0.4876(2) 0.0267(10) Uani 1 1 d .
H14F H 0.620(4) -0.070(4) 0.469(2) 0.050 Uiso 1 1 d .
C17 C 0.6589(5) -0.0786(6) 0.1937(3) 0.0452(14) Uani 1 1 d .
H17A H 0.6849 -0.1656 0.2148 0.068 Uiso 1 1 calc R
H17B H 0.7406 -0.0522 0.1518 0.068 Uiso 1 1 calc R
H17C H 0.5402 -0.0742 0.1597 0.068 Uiso 1 1 calc R
N17 N 0.6761(4) 0.0079(4) 0.2782(3) 0.0295(10) Uani 1 1 d .
O20 O 0.3988(5) 0.1614(3) 0.3475(3) 0.0466(11) Uani 1 1 d .
H20 H 0.414(6) 0.092(4) 0.352(4) 0.050 Uiso 1 1 d .
C15 C 0.8545(5) 0.0142(5) 0.4411(3) 0.0254(12) Uani 1 1 d .
H15A H 0.9756 0.0079 0.4736 0.030 Uiso 1 1 calc R
H15B H 0.8137 0.1014 0.4501 0.030 Uiso 1 1 calc R
C14 C 0.7670(6) -0.2173(5) 0.4609(3) 0.0397(15) Uani 1 1 d .
H14A H 0.7594 -0.2245 0.3923 0.060 Uiso 1 1 calc R
H14B H 0.6767 -0.2696 0.4822 0.060 Uiso 1 1 calc R
H14C H 0.8813 -0.2464 0.4912 0.060 Uiso 1 1 calc R
O11 O 0.8701(4) 0.1482(3) 0.6311(2) 0.0374(9) Uani 1 1 d .
H11K H 0.826(6) 0.220(4) 0.616(3) 0.050 Uiso 1 1 d .
C31 C 0.3131(6) 0.1243(6) 0.1766(4) 0.0357(14) Uani 1 1 d .
C37 C 0.7071(6) 0.1912(4) 0.1646(3) 0.0432(14) Uani 1 1 d .
H37A H 0.8288 0.1661 0.1674 0.065 Uiso 1 1 calc R
H37B H 0.6979 0.2835 0.1605 0.065 Uiso 1 1 calc R
H37C H 0.6378 0.1532 0.1089 0.065 Uiso 1 1 calc R
C33 C 0.1288(6) -0.0535(5) 0.1107(4) 0.0553(18) Uani 1 1 d .
H33A H 0.0853 -0.1362 0.1180 0.066 Uiso 1 1 calc R
C32 C 0.2439(6) 0.0017(5) 0.1854(3) 0.0445(14) Uani 1 1 d .
H32A H 0.2753 -0.0441 0.2424 0.053 Uiso 1 1 calc R
C16 C 0.8520(5) -0.0093(4) 0.3348(3) 0.0313(12) Uani 1 1 d .
H16A H 0.9342 0.0497 0.3112 0.038 Uiso 1 1 calc R
H16B H 0.8925 -0.0965 0.3256 0.038 Uiso 1 1 calc R
C19 C 0.4450(7) 0.1812(5) 0.2560(3) 0.0358(14) Uani 1 1 d .
H19A H 0.4386 0.2747 0.2457 0.043 Uiso 1 1 calc R
C18 C 0.6391(6) 0.1450(5) 0.2544(3) 0.0344(13) Uani 1 1 d .
H18A H 0.7068 0.1938 0.3075 0.041 Uiso 1 1 calc R
C35 C 0.1401(6) 0.1347(6) 0.0186(4) 0.0574(17) Uani 1 1 d .
H35A H 0.1032 0.1820 -0.0371 0.069 Uiso 1 1 calc R
C34 C 0.0781(6) 0.0123(7) 0.0260(4) 0.0607(17) Uani 1 1 d .
H34A H 0.0036 -0.0257 -0.0248 0.073 Uiso 1 1 calc R
C36 C 0.2580(6) 0.1908(6) 0.0930(4) 0.0468(17) Uani 1 1 d .
H36A H 0.2994 0.2741 0.0858 0.056 Uiso 1 1 calc R

loop_
_atom_site_aniso_label
_atom_site_aniso_U_11
_atom_site_aniso_U_22
_atom_site_aniso_U_33
_atom_site_aniso_U_23
_atom_site_aniso_U_13
_atom_site_aniso_U_12
Br1 0.02200(18) 0.0469(3) 0.0427(3) 0.0068(5) 0.00177(17) -0.0002(4)
C12 0.015(2) 0.036(3) 0.042(4) 0.003(3) 0.002(2) -0.003(2)
C22 0.032(3) 0.038(3) 0.031(3) -0.004(3) 0.004(3) 0.003(3)
C13 0.019(2) 0.031(5) 0.029(3) -0.002(2) 0.011(2) 0.001(2)
C27 0.023(2) 0.042(3) 0.034(2) 0.006(3) 0.0032(19) 0.013(3)
C23 0.032(3) 0.036(4) 0.055(4) 0.001(3) 0.007(3) 0.000(2)
C21 0.025(3) 0.020(3) 0.044(4) -0.005(3) 0.004(3) 0.003(2)
C24 0.045(3) 0.060(4) 0.029(3) 0.000(3) 0.012(3) 0.007(3)
C25 0.036(4) 0.097(6) 0.034(4) -0.021(4) -0.002(3) -0.002(4)
C26 0.026(3) 0.073(5) 0.036(4) -0.009(3) 0.008(3) -0.004(3)
N14 0.0184(16) 0.040(3) 0.021(2) 0.001(3) -0.0008(15) -0.005(3)
C17 0.045(2) 0.042(4) 0.043(3) 0.001(4) -0.010(2) -0.003(4)
N17 0.026(2) 0.032(3) 0.030(3) -0.013(2) 0.0027(19) 0.002(2)
O20 0.054(2) 0.042(3) 0.044(3) -0.007(2) 0.009(2) 0.007(2)
C15 0.022(3) 0.033(3) 0.020(3) -0.003(2) -0.002(2) -0.003(3)
C14 0.038(4) 0.040(4) 0.046(4) 0.001(3) 0.023(3) 0.005(3)
O11 0.0271(18) 0.042(2) 0.042(2) 0.0020(19) 0.0034(16) 0.0004(16)
C31 0.024(3) 0.051(4) 0.032(4) -0.009(3) 0.005(3) 0.012(3)
C37 0.044(3) 0.035(4) 0.052(4) 0.007(3) 0.008(3) 0.001(3)
C33 0.037(3) 0.065(6) 0.062(4) -0.011(3) 0.003(3) -0.010(3)
C32 0.036(3) 0.061(4) 0.036(4) -0.015(3) 0.003(3) -0.002(3)
C16 0.026(3) 0.033(3) 0.035(3) 0.000(2) 0.007(3) 0.003(2)
C19 0.045(3) 0.033(3) 0.030(4) 0.004(3) 0.008(3) 0.004(3)
C18 0.033(3) 0.041(4) 0.029(3) -0.005(3) -0.001(3) -0.010(3)
C35 0.032(3) 0.094(5) 0.044(4) 0.010(4) -0.001(3) 0.027(3)
C34 0.032(3) 0.092(5) 0.054(5) -0.011(4) -0.006(3) 0.004(3)
C36 0.039(4) 0.053(4) 0.049(4) 0.002(4) 0.007(3) 0.012(3)

loop_
_geom_angle_atom_site_label_1
_geom_angle_atom_site_label_2
_geom_angle_atom_site_label_3
_geom_angle
O11 C12 C21 111.5(4)
O11 C12 C13 108.2(3)
C21 C12 C13 111.1(4)
C23 C22 C21 121.3(5)
N14 C13 C27 112.5(3)
N14 C13 C12 111.7(4)
C27 C13 C12 113.1(4)
C22 C23 C24 120.8(5)
C22 C21 C26 117.9(5)
C22 C21 C12 120.7(4)
C26 C21 C12 121.4(4)
C25 C24 C23 118.6(5)
C24 C25 C26 120.9(5)
C21 C26 C25 120.5(5)
C14 N14 C13 110.9(4)
C14 N14 C15 113.4(3)
C13 N14 C15 114.9(4)
C16 N17 C17 109.0(3)
C16 N17 C18 111.6(3)
C17 N17 C18 114.3(3)
N14 C15 C16 113.7(4)
C36 C31 C32 117.7(5)
C36 C31 C19 121.4(5)
C32 C31 C19 120.9(5)
C34 C33 C32 120.9(5)
C33 C32 C31 121.1(5)
N17 C16 C15 113.0(3)
O20 C19 C31 113.0(4)
O20 C19 C18 110.9(4)
C31 C19 C18 115.8(4)
N17 C18 C37 114.5(4)
N17 C18 C19 112.6(4)
C37 C18 C19 113.0(4)
C34 C35 C36 121.4(5)
C35 C34 C33 118.1(5)
C31 C36 C35 120.7(5)

loop_
_geom_bond_atom_site_label_1
_geom_bond_atom_site_label_2
_geom_bond_distance
C12 O11 1.435(5)
C12 C21 1.493(6)
C12 C13 1.530(6)
C22 C23 1.378(6)
C22 C21 1.383(5)
C13 N14 1.508(5)
C13 C27 1.525(5)
C23 C24 1.384(5)
C21 C26 1.388(6)
C24 C25 1.367(6)
C25 C26 1.400(6)
N14 C14 1.502(7)
N14 C15 1.509(6)
C17 N17 1.476(5)
N17 C16 1.465(4)
N17 C18 1.477(5)
O20 C19 1.399(5)
C15 C16 1.510(5)
C31 C36 1.371(6)
C31 C32 1.388(6)
C31 C19 1.505(6)
C37 C18 1.513(6)
C33 C34 1.375(6)
C33 C32 1.386(5)
C19 C18 1.533(6)
C35 C34 1.364(6)
C35 C36 1.399(7)

loop_
_geom_hbond_atom_site_label_D
_geom_hbond_atom_site_label_H
_geom_hbond_atom_site_label_A
_geom_hbond_distance_DH
_geom_hbond_distance_HA
_geom_hbond_distance_DA
_geom_hbond_angle_DHA
_geom_hbond_site_symmetry_A
O11 H11K Br1 0.83(4) 2.37(4) 3.190(3) 167(4) .
N14 H14F Br1 0.93(3) 2.36(3) 3.250(3) 161(3) 2_646
O20 H20 Br1 0.73(4) 2.70(5) 3.261(4) 135(5) 2_646
N14 H14F N17 0.93(3) 2.90(3) 3.043(5) 90(2) .

loop_
_geom_torsion_atom_site_label_1
_geom_torsion_atom_site_label_2
_geom_torsion_atom_site_label_3
_geom_torsion_atom_site_label_4
_geom_torsion
O11 C12 C13 N14 -85.7(4)
C21 C12 C13 N14 151.5(3)
O11 C12 C13 C27 42.5(5)
C21 C12 C13 C27 -80.3(4)
C21 C22 C23 C24 -2.2(7)
C23 C22 C21 C26 0.3(7)
C23 C22 C21 C12 179.7(4)
O11 C12 C21 C22 160.6(4)
C13 C12 C21 C22 -78.6(5)
O11 C12 C21 C26 -20.1(6)
C13 C12 C21 C26 100.8(5)
C22 C23 C24 C25 2.2(7)
C23 C24 C25 C26 -0.3(8)
C22 C21 C26 C25 1.5(8)
C12 C21 C26 C25 -177.9(5)
C24 C25 C26 C21 -1.5(9)
C27 C13 N14 C14 56.5(5)
C12 C13 N14 C14 -175.0(3)
C27 C13 N14 C15 -73.6(5)
C12 C13 N14 C15 54.9(4)
C14 N14 C15 C16 46.6(5)
C13 N14 C15 C16 175.5(4)
C34 C33 C32 C31 -0.8(7)
C36 C31 C32 C33 2.6(7)
C19 C31 C32 C33 -176.9(4)
C17 N17 C16 C15 -149.7(4)
C18 N17 C16 C15 83.2(4)
N14 C15 C16 N17 62.9(5)
C36 C31 C19 O20 136.4(5)
C32 C31 C19 O20 -44.0(6)
C36 C31 C19 C18 -94.2(6)
C32 C31 C19 C18 85.3(6)
C16 N17 C18 C37 85.7(4)
C17 N17 C18 C37 -38.5(5)
C16 N17 C18 C19 -143.5(4)
C17 N17 C18 C19 92.3(4)
O20 C19 C18 N17 60.9(5)
C31 C19 C18 N17 -69.4(6)
O20 C19 C18 C37 -167.5(4)
C31 C19 C18 C37 62.1(6)
C36 C35 C34 C33 2.7(8)
C32 C33 C34 C35 -1.9(8)
C32 C31 C36 C35 -1.8(7)
C19 C31 C36 C35 177.7(4)
C34 C35 C36 C31 -0.8(8)
